data_7007038
loop_
_publ_author_name
'Kitadai, Kunihiko'
'Takahashi, Masashi'
'Takeda, Masuo'
'Bhargava, Suresh K.'
'Priv\'er, Steven H'
'Bennett, Martin A.'

_publ_section_title
;
 Synthesis, structures and reactions of cyclometallated gold complexes
 containing (2-diphenylarsino-n-methyl)phenyl (n = 5, 6).
;
_journal_issue 21
_journal_name_full 'Dalton transactions (Cambridge, England : 2003)'
_journal_page_first 2560
_journal_page_last 2571
_journal_paper_doi 10.1039/b516538e
_journal_year 2006
_chemical_formula_sum 'C38 H32 As2 Au2 Cl2'
_chemical_formula_weight 1103.31
_chemical_name_systematic
;
?
;
_space_group_IT_number 14
_symmetry_cell_setting monoclinic
_symmetry_space_group_name_Hall '-P 2yn'
_symmetry_space_group_name_H-M 'P 1 21/n 1'
_atom_sites_solution_hydrogens geom
_atom_sites_solution_primary direct
_atom_sites_solution_secondary difmap
_audit_creation_method SHELXL-97
_cell_angle_alpha 90.00
_cell_angle_beta 97.868(3)
_cell_angle_gamma 90.00
_cell_formula_units_Z 4
_cell_length_a 9.0921(12)
_cell_length_b 15.991(2)
_cell_length_c 24.704(3)
_cell_measurement_temperature 293(2)
_cell_volume 3557.9(8)
_computing_cell_refinement 'Bruker SMART'
_computing_data_collection 'Bruker SMART'
_computing_data_reduction 'Bruker SAINT'
_computing_molecular_graphics 'Bruker SHELXTL'
_computing_publication_material 'Bruker SHELXTL'
_computing_structure_refinement 'SHELXL-97 (Sheldrick, 1997)'
_computing_structure_solution 'SHELXS-97 (Sheldrick, 1990)'
_diffrn_ambient_temperature 293(2)
_diffrn_measured_fraction_theta_full 0.990
_diffrn_measured_fraction_theta_max 0.990
_diffrn_measurement_device_type 'CCD area detector'
_diffrn_measurement_method 'phi and omega scans'
_diffrn_radiation_monochromator graphite
_diffrn_radiation_source 'fine-focus sealed tube'
_diffrn_radiation_type MoK\a
_diffrn_radiation_wavelength 0.71073
_diffrn_reflns_av_R_equivalents 0.0610
_diffrn_reflns_av_sigmaI/netI 0.0738
_diffrn_reflns_limit_h_max 10
_diffrn_reflns_limit_h_min -12
_diffrn_reflns_limit_k_max 18
_diffrn_reflns_limit_k_min -21
_diffrn_reflns_limit_l_max 32
_diffrn_reflns_limit_l_min -32
_diffrn_reflns_number 25596
_diffrn_reflns_theta_full 28.30
_diffrn_reflns_theta_max 28.30
_diffrn_reflns_theta_min 1.52
_exptl_absorpt_coefficient_mu 10.259
_exptl_absorpt_correction_type empirical
_exptl_absorpt_process_details 'SADABS Sheldrick 1996'
_exptl_crystal_colour colourless
_exptl_crystal_density_diffrn 2.060
_exptl_crystal_density_meas 0
_exptl_crystal_density_method 'not measured'
_exptl_crystal_description block
_exptl_crystal_F_000 2072
_exptl_crystal_size_max 0.33
_exptl_crystal_size_mid 0.10
_exptl_crystal_size_min 0.07
_refine_diff_density_max 4.485
_refine_diff_density_min -1.154
_refine_diff_density_rms 0.199
_refine_ls_extinction_method none
_refine_ls_goodness_of_fit_ref 1.025
_refine_ls_hydrogen_treatment constr
_refine_ls_matrix_type full
_refine_ls_number_parameters 399
_refine_ls_number_reflns 8775
_refine_ls_number_restraints 0
_refine_ls_restrained_S_all 1.025
_refine_ls_R_factor_all 0.0957
_refine_ls_R_factor_gt 0.0595
_refine_ls_shift/su_max 0.012
_refine_ls_shift/su_mean 0.002
_refine_ls_structure_factor_coef Fsqd
_refine_ls_weighting_details 'calc w=1/[\s^2^(Fo^2^)+(0.0779P)^2^+8.5327P] where P=(Fo^2^+2Fc^2^)/3'
_refine_ls_weighting_scheme calc
_refine_ls_wR_factor_gt 0.1483
_refine_ls_wR_factor_ref 0.1642
_reflns_number_gt 5833
_reflns_number_total 8775
_reflns_threshold_expression >2sigma(I)
_cod_data_source_file b516538e.txt
_cod_data_source_block compound11
_cod_depositor_comments
;
The following automatic conversions were performed:
'_symmetry_cell_setting' value 'Monoclinic' changed to 'monoclinic'
according to '/home/saulius/struct/CIF-dictionaries/cif_core.dic'
dictionary named 'cif_core.dic' version 2.4.1 from 2010-06-29.

Automatic conversion script
Id: cif_fix_enum 1527 2010-12-29 10:47:43Z saulius 
;
_cod_original_cell_volume 3558.0(8)
_cod_original_sg_symbol_H-M P2(1)/n
_cod_database_code 7007038

loop_
_symmetry_equiv_pos_as_xyz
'x, y, z'
'-x+1/2, y+1/2, -z+1/2'
'-x, -y, -z'
'x-1/2, -y-1/2, z-1/2'

loop_
_atom_site_label
_atom_site_type_symbol
_atom_site_fract_x
_atom_site_fract_y
_atom_site_fract_z
_atom_site_U_iso_or_equiv
_atom_site_adp_type
_atom_site_occupancy
_atom_site_symmetry_multiplicity
_atom_site_calc_flag
_atom_site_refinement_flags
_atom_site_disorder_assembly
_atom_site_disorder_group
As1 As 0.36361(11) 0.09838(6) 0.10781(4) 0.0454(2) Uani 1 1 d . . .
As2 As 0.30499(13) 0.41903(7) 0.13472(5) 0.0550(3) Uani 1 1 d . . .
Au1 Au 0.25335(5) 0.15919(3) 0.177928(16) 0.05430(14) Uani 1 1 d . . .
Au2 Au 0.24746(4) 0.29601(3) 0.079031(16) 0.05077(14) Uani 1 1 d . . .
C1 C 0.5639(11) 0.1330(6) 0.0998(4) 0.050(2) Uani 1 1 d . . .
C2 C 0.6683(14) 0.1428(10) 0.1446(6) 0.087(4) Uani 1 1 d . . .
C3 C 0.8088(16) 0.1603(10) 0.1395(8) 0.101(5) Uani 1 1 d . . .
C4 C 0.8519(17) 0.1770(10) 0.0933(9) 0.101(5) Uani 1 1 d . . .
C5 C 0.7498(18) 0.1678(8) 0.0449(8) 0.092(5) Uani 1 1 d . . .
C6 C 0.6080(14) 0.1462(7) 0.0496(5) 0.065(3) Uani 1 1 d . . .
C7 C 0.3859(11) -0.0212(7) 0.1156(4) 0.053(3) Uani 1 1 d . . .
C8 C 0.4949(14) -0.0650(7) 0.0930(4) 0.062(3) Uani 1 1 d . . .
C9 C 0.5067(17) -0.1499(8) 0.1001(6) 0.079(4) Uani 1 1 d . . .
C10 C 0.4099(17) -0.1912(9) 0.1310(6) 0.086(4) Uani 1 1 d . . .
C11 C 0.3036(16) -0.1506(9) 0.1513(6) 0.079(4) Uani 1 1 d . . .
C12 C 0.2922(14) -0.0634(8) 0.1463(5) 0.073(3) Uani 1 1 d . . .
C13 C 0.2456(10) 0.1178(6) 0.0379(4) 0.047(2) Uani 1 1 d . . .
C14 C 0.2091(13) 0.0500(7) 0.0027(4) 0.058(3) Uani 1 1 d . . .
C15 C 0.1238(14) 0.0634(8) -0.0462(4) 0.065(3) Uani 1 1 d . . .
C16 C 0.0719(13) 0.1418(8) -0.0594(5) 0.063(3) Uani 1 1 d . . .
C17 C 0.1031(11) 0.2101(7) -0.0239(4) 0.055(3) Uani 1 1 d . . .
C18 C 0.1931(9) 0.1974(6) 0.0262(4) 0.041(2) Uani 1 1 d . . .
C19 C 0.0373(16) 0.2938(8) -0.0401(5) 0.079(4) Uani 1 1 d . . .
C20 C 0.3980(16) 0.5104(7) 0.0971(5) 0.068(3) Uani 1 1 d . . .
C21 C 0.3337(17) 0.5375(8) 0.0477(6) 0.080(4) Uani 1 1 d . . .
C22 C 0.409(2) 0.6008(10) 0.0164(7) 0.092(5) Uani 1 1 d . . .
C23 C 0.533(2) 0.6279(11) 0.0401(10) 0.104(6) Uani 1 1 d . . .
C24 C 0.592(2) 0.6048(12) 0.0889(10) 0.118(7) Uani 1 1 d . . .
C25 C 0.5284(15) 0.5450(7) 0.1186(6) 0.076(4) Uani 1 1 d . . .
C26 C 0.332(3) 0.6207(12) -0.0401(9) 0.170(12) Uani 1 1 d . . .
C27 C 0.4446(14) 0.4023(9) 0.2004(5) 0.071(3) Uani 1 1 d . . .
C28 C 0.4576(17) 0.4599(11) 0.2431(5) 0.089(4) Uani 1 1 d . . .
C29 C 0.568(2) 0.4414(15) 0.2882(6) 0.120(8) Uani 1 1 d . . .
C30 C 0.6511(18) 0.3753(16) 0.2922(9) 0.123(8) Uani 1 1 d . . .
C31 C 0.6366(19) 0.3169(14) 0.2493(8) 0.116(7) Uani 1 1 d . . .
C32 C 0.5331(17) 0.3303(9) 0.2022(7) 0.094(5) Uani 1 1 d . . .
C33 C 0.1388(12) 0.4741(8) 0.1622(5) 0.063(3) Uani 1 1 d . . .
C34 C 0.1321(16) 0.5596(9) 0.1689(6) 0.084(4) Uani 1 1 d . . .
C35 C 0.020(2) 0.5932(11) 0.1894(6) 0.100(5) Uani 1 1 d . . .
C36 C -0.0937(18) 0.5409(17) 0.2055(7) 0.119(7) Uani 1 1 d . . .
C37 C -0.086(2) 0.4640(16) 0.1974(11) 0.156(10) Uani 1 1 d . . .
C38 C 0.028(2) 0.4237(12) 0.1776(8) 0.119(6) Uani 1 1 d . . .
Cl1 Cl 0.1305(5) 0.2091(3) 0.24525(14) 0.0918(11) Uani 1 1 d . . .
Cl2 Cl 0.1673(5) 0.4966(3) 0.0200(2) 0.1112(14) Uani 1 1 d . . .
H2 H 0.6407 0.1371 0.1793 0.105 Uiso 1 1 calc R . .
H3 H 0.8788 0.1604 0.1707 0.122 Uiso 1 1 calc R . .
H4 H 0.9485 0.1947 0.0916 0.122 Uiso 1 1 calc R . .
H5 H 0.7793 0.1765 0.0108 0.110 Uiso 1 1 calc R . .
H6 H 0.5394 0.1403 0.0183 0.078 Uiso 1 1 calc R . .
H8 H 0.5595 -0.0369 0.0732 0.074 Uiso 1 1 calc R . .
H9 H 0.5781 -0.1799 0.0847 0.095 Uiso 1 1 calc R . .
H10 H 0.4210 -0.2483 0.1373 0.103 Uiso 1 1 calc R . .
H11 H 0.2359 -0.1799 0.1690 0.094 Uiso 1 1 calc R . .
H12 H 0.2228 -0.0342 0.1633 0.087 Uiso 1 1 calc R . .
H14 H 0.2427 -0.0035 0.0127 0.070 Uiso 1 1 calc R . .
H15 H 0.1011 0.0194 -0.0705 0.078 Uiso 1 1 calc R . .
H16 H 0.0139 0.1504 -0.0929 0.075 Uiso 1 1 calc R . .
H19A H 0.1085 0.3267 -0.0561 0.118 Uiso 1 1 calc R . .
H19B H 0.0115 0.3219 -0.0083 0.118 Uiso 1 1 calc R . .
H19C H -0.0501 0.2865 -0.0662 0.118 Uiso 1 1 calc R . .
H23 H 0.5842 0.6663 0.0215 0.125 Uiso 1 1 calc R . .
H24 H 0.6810 0.6295 0.1042 0.142 Uiso 1 1 calc R . .
H25 H 0.5746 0.5288 0.1529 0.091 Uiso 1 1 calc R . .
H26A H 0.3077 0.6792 -0.0424 0.254 Uiso 1 1 calc R . .
H26B H 0.2421 0.5884 -0.0473 0.254 Uiso 1 1 calc R . .
H26C H 0.3961 0.6072 -0.0665 0.254 Uiso 1 1 calc R . .
H28 H 0.3981 0.5073 0.2422 0.107 Uiso 1 1 calc R . .
H29 H 0.5815 0.4796 0.3168 0.144 Uiso 1 1 calc R . .
H30 H 0.7197 0.3666 0.3232 0.147 Uiso 1 1 calc R . .
H31 H 0.6956 0.2691 0.2520 0.140 Uiso 1 1 calc R . .
H32 H 0.5238 0.2926 0.1733 0.112 Uiso 1 1 calc R . .
H34 H 0.2069 0.5935 0.1588 0.101 Uiso 1 1 calc R . .
H35 H 0.0151 0.6509 0.1935 0.120 Uiso 1 1 calc R . .
H36 H -0.1716 0.5635 0.2215 0.143 Uiso 1 1 calc R . .
H37 H -0.1647 0.4313 0.2056 0.188 Uiso 1 1 calc R . .
H38 H 0.0316 0.3658 0.1747 0.143 Uiso 1 1 calc R . .

loop_
_atom_site_aniso_label
_atom_site_aniso_U_11
_atom_site_aniso_U_22
_atom_site_aniso_U_33
_atom_site_aniso_U_23
_atom_site_aniso_U_13
_atom_site_aniso_U_12
As1 0.0434(5) 0.0495(6) 0.0438(5) 0.0018(4) 0.0080(4) 0.0001(4)
As2 0.0559(6) 0.0500(6) 0.0590(6) -0.0009(5) 0.0077(5) -0.0078(5)
Au1 0.0531(3) 0.0642(3) 0.0457(2) -0.00715(18) 0.00680(18) 0.00047(18)
Au2 0.0507(2) 0.0485(2) 0.0527(2) 0.00035(17) 0.00549(17) -0.00391(17)
C1 0.050(6) 0.040(5) 0.062(6) 0.007(5) 0.006(5) 0.001(4)
C2 0.048(7) 0.122(12) 0.087(10) 0.014(9) -0.009(7) -0.012(7)
C3 0.052(8) 0.108(13) 0.135(16) 0.018(11) -0.020(9) -0.005(8)
C4 0.051(8) 0.091(11) 0.163(18) 0.000(11) 0.018(10) -0.017(7)
C5 0.091(11) 0.058(8) 0.137(14) 0.011(8) 0.052(11) 0.003(7)
C6 0.063(7) 0.059(7) 0.079(8) 0.006(6) 0.031(6) 0.002(5)
C7 0.044(6) 0.063(7) 0.050(6) 0.010(5) -0.001(4) -0.013(5)
C8 0.072(8) 0.058(7) 0.056(6) 0.003(5) 0.006(6) 0.012(5)
C9 0.096(10) 0.062(8) 0.079(9) 0.001(7) 0.008(8) 0.016(7)
C10 0.085(10) 0.074(9) 0.094(11) 0.030(8) -0.007(8) 0.002(8)
C11 0.076(9) 0.076(9) 0.083(9) 0.032(7) 0.005(7) -0.004(7)
C12 0.057(7) 0.081(9) 0.080(8) 0.015(7) 0.009(6) -0.001(6)
C13 0.039(5) 0.055(6) 0.047(5) 0.007(4) 0.012(4) -0.006(4)
C14 0.067(7) 0.052(6) 0.055(6) -0.003(5) 0.009(5) 0.009(5)
C15 0.082(8) 0.060(7) 0.048(6) -0.013(5) -0.010(6) 0.007(6)
C16 0.056(7) 0.073(8) 0.055(6) -0.008(6) -0.006(5) 0.000(5)
C17 0.039(5) 0.065(7) 0.060(6) 0.000(5) 0.006(5) 0.003(5)
C18 0.030(4) 0.049(5) 0.045(5) 0.003(4) 0.007(4) -0.007(4)
C19 0.082(9) 0.078(9) 0.070(8) 0.021(7) -0.016(7) 0.011(7)
C20 0.101(10) 0.050(7) 0.058(7) -0.010(5) 0.028(7) -0.010(6)
C21 0.110(11) 0.057(8) 0.078(9) -0.010(7) 0.036(8) 0.010(7)
C22 0.128(15) 0.072(10) 0.081(10) 0.000(8) 0.039(10) 0.039(10)
C23 0.114(15) 0.079(11) 0.134(17) -0.004(11) 0.068(13) -0.006(10)
C24 0.113(15) 0.109(14) 0.144(17) -0.036(13) 0.061(14) -0.041(11)
C25 0.084(9) 0.049(7) 0.103(10) -0.008(7) 0.045(8) -0.021(6)
C26 0.29(3) 0.094(14) 0.15(2) 0.052(13) 0.13(2) 0.076(17)
C27 0.068(8) 0.082(9) 0.057(7) 0.016(6) -0.006(6) -0.022(6)
C28 0.094(11) 0.117(12) 0.055(7) -0.005(8) 0.001(7) 0.002(9)
C29 0.094(13) 0.21(2) 0.060(9) -0.029(12) 0.024(9) -0.065(14)
C30 0.046(8) 0.20(2) 0.117(15) 0.055(16) 0.005(9) 0.011(11)
C31 0.076(11) 0.145(17) 0.116(15) 0.022(13) -0.030(10) -0.031(10)
C32 0.086(10) 0.064(9) 0.119(13) 0.005(8) -0.029(9) -0.002(7)
C33 0.039(6) 0.076(8) 0.076(8) 0.000(6) 0.007(5) -0.005(5)
C34 0.065(8) 0.087(10) 0.103(11) -0.019(8) 0.024(8) -0.007(7)
C35 0.095(12) 0.114(13) 0.088(11) -0.038(9) 0.006(9) 0.014(10)
C36 0.064(10) 0.20(2) 0.098(12) -0.051(14) 0.021(8) 0.027(12)
C37 0.107(16) 0.138(19) 0.25(3) -0.017(19) 0.104(18) -0.010(14)
C38 0.111(14) 0.100(13) 0.160(17) -0.009(11) 0.070(13) -0.031(10)
Cl1 0.096(3) 0.119(3) 0.0635(19) -0.0308(19) 0.0209(18) 0.015(2)
Cl2 0.117(3) 0.091(3) 0.121(3) 0.022(2) -0.001(3) 0.004(2)

loop_
_atom_type_symbol
_atom_type_description
_atom_type_scat_dispersion_real
_atom_type_scat_dispersion_imag
_atom_type_scat_source
C C 0.0033 0.0016 'International Tables Vol C Tables 4.2.6.8 and 6.1.1.4'
H H 0.0000 0.0000 'International Tables Vol C Tables 4.2.6.8 and 6.1.1.4'
Cl Cl 0.1484 0.1585 'International Tables Vol C Tables 4.2.6.8 and 6.1.1.4'
As As 0.0499 2.0058 'International Tables Vol C Tables 4.2.6.8 and 6.1.1.4'
Au Au -2.0133 8.8022 'International Tables Vol C Tables 4.2.6.8 and 6.1.1.4'

loop_
_geom_angle_atom_site_label_1
_geom_angle_atom_site_label_2
_geom_angle_atom_site_label_3
_geom_angle
_geom_angle_site_symmetry_1
_geom_angle_site_symmetry_3
_geom_angle_publ_flag
As1 Au1 Au2 71.88(3) . . ?
As2 Au2 Au1 97.99(3) . . ?
C1 As1 Au1 117.5(3) . . ?
C2 C1 As1 120.6(9) . . ?
C2 C1 C6 117.3(11) . . ?
C3 C2 C1 121.1(15) . . ?
C3 C4 C5 118.9(14) . . ?
C4 C3 C2 122.8(16) . . ?
C5 C6 C1 121.1(14) . . ?
C6 C1 As1 122.1(8) . . ?
C6 C5 C4 118.4(15) . . ?
C7 As1 Au1 113.0(3) . . ?
C7 As1 C1 101.9(4) . . ?
C7 As1 C13 106.6(4) . . ?
C7 C12 C11 119.2(13) . . ?
C8 C7 As1 122.1(8) . . ?
C8 C9 C10 119.4(14) . . ?
C9 C8 C7 119.7(12) . . ?
C10 C11 C12 120.4(13) . . ?
C11 C10 C9 121.4(13) . . ?
C12 C7 As1 118.1(9) . . ?
C12 C7 C8 119.8(11) . . ?
C13 As1 Au1 110.8(3) . . ?
C13 As1 C1 106.1(4) . . ?
C13 C18 Au2 121.9(7) . . ?
C13 C18 C17 117.5(9) . . ?
C14 C13 As1 119.1(8) . . ?
C14 C15 C16 119.5(10) . . ?
C15 C14 C13 119.2(10) . . ?
C15 C16 C17 122.2(10) . . ?
C16 C17 C19 119.2(10) . . ?
C17 C18 Au2 120.5(7) . . ?
C18 Au2 As2 175.4(3) . . ?
C18 Au2 Au1 86.5(3) . . ?
C18 C13 As1 118.0(7) . . ?
C18 C13 C14 122.7(9) . . ?
C18 C17 C16 118.8(10) . . ?
C18 C17 C19 121.9(10) . . ?
C20 As2 Au2 114.0(3) . . ?
C20 C21 C22 120.9(15) . . ?
C20 C21 Cl2 119.3(11) . . ?
C20 C25 C24 119.2(17) . . ?
C21 C20 As2 120.0(11) . . ?
C21 C22 C26 115.8(19) . . ?
C22 C21 Cl2 119.7(13) . . ?
C22 C23 C24 123.9(19) . . ?
C23 C22 C21 115.5(16) . . ?
C23 C22 C26 129(2) . . ?
C23 C24 C25 122.3(19) . . ?
C25 C20 As2 121.8(10) . . ?
C25 C20 C21 118.1(12) . . ?
C27 As2 Au2 115.5(4) . . ?
C27 As2 C20 102.8(5) . . ?
C27 As2 C33 102.8(6) . . ?
C27 C28 C29 115.6(16) . . ?
C27 C32 C31 117.9(16) . . ?
C28 C27 As2 121.4(11) . . ?
C28 C27 C32 122.0(12) . . ?
C29 C30 C31 119.4(18) . . ?
C30 C29 C28 124.8(19) . . ?
C30 C31 C32 120.2(19) . . ?
C32 C27 As2 116.6(10) . . ?
C33 As2 Au2 116.6(3) . . ?
C33 As2 C20 103.4(5) . . ?
C34 C33 As2 122.5(9) . . ?
C34 C33 C38 120.0(13) . . ?
C34 C35 C36 119.9(17) . . ?
C35 C34 C33 120.1(15) . . ?
C36 C37 C38 126(2) . . ?
C37 C36 C35 118.2(16) . . ?
C37 C38 C33 116.2(18) . . ?
C38 C33 As2 117.4(12) . . ?
Cl1 Au1 As1 174.84(11) . . ?
Cl1 Au1 Au2 110.61(11) . . ?

loop_
_geom_bond_atom_site_label_1
_geom_bond_atom_site_label_2
_geom_bond_distance
_geom_bond_site_symmetry_2
_geom_bond_publ_flag
As1 C1 1.939(10) . ?
As1 C7 1.929(11) . ?
As1 C13 1.930(10) . ?
As2 C20 1.982(12) . ?
As2 C27 1.937(12) . ?
As2 C33 1.949(12) . ?
Au1 As1 2.3294(11) . ?
Au1 Cl1 2.271(3) . ?
Au2 As2 2.4166(12) . ?
Au2 Au1 3.2747(7) . ?
Au2 C18 2.063(9) . ?
C1 C2 1.365(16) . ?
C1 C6 1.370(15) . ?
C2 C3 1.33(2) . ?
C4 C3 1.29(2) . ?
C5 C4 1.42(2) . ?
C6 C5 1.355(18) . ?
C8 C7 1.391(16) . ?
C8 C9 1.371(17) . ?
C9 C10 1.41(2) . ?
C10 C11 1.32(2) . ?
C12 C7 1.391(15) . ?
C12 C11 1.402(18) . ?
C13 C14 1.400(14) . ?
C14 C15 1.361(15) . ?
C15 C16 1.363(16) . ?
C17 C16 1.405(15) . ?
C17 C19 1.499(16) . ?
C18 C13 1.376(14) . ?
C18 C17 1.402(14) . ?
C20 C25 1.349(18) . ?
C21 C20 1.352(18) . ?
C21 C22 1.49(2) . ?
C21 Cl2 1.704(16) . ?
C22 C23 1.28(3) . ?
C22 C26 1.51(3) . ?
C23 C24 1.31(3) . ?
C25 C24 1.38(2) . ?
C27 C28 1.393(19) . ?
C27 C32 1.40(2) . ?
C28 C29 1.43(2) . ?
C29 C30 1.29(3) . ?
C30 C31 1.41(3) . ?
C32 C31 1.41(2) . ?
C33 C34 1.380(18) . ?
C33 C38 1.380(19) . ?
C34 C35 1.31(2) . ?
C35 C36 1.43(3) . ?
C36 C37 1.25(3) . ?
C38 C37 1.37(3) . ?
